data_7225391
loop_
_publ_author_name
'Mohan, Gopalakrishnan'
'Thirumoorthy, Krishnan'
'Bhuvanesh, Nattamai'
'Nallasamy, Palanisami'

_publ_section_title
;
 Eight Membered Cyclic-Borasiloxanes: Synthesis, Structural,
 Photophysical, Steric Strain and DFT calculations
;
_journal_name_full 'RSC Adv.'
_journal_paper_doi 10.1039/C6RA02080A
_journal_year 2016
_chemical_formula_moiety '2(C24 H19 B O2 Si)'
_chemical_formula_sum 'C48 H38 B2 O4 Si2'
_chemical_formula_weight 756.58
_chemical_name_systematic '4,8-di([1,1'-biphenyl]-2-yl)-2,2,6,6-tetraphenyl-1,3,5,7,2,6,4,8-tetraoxadisiladiborocane '
_space_group_crystal_system triclinic
_space_group_IT_number 2
_space_group_name_Hall '-P 1'
_space_group_name_H-M_alt 'P -1'
_symmetry_space_group_name_Hall '-P 1'
_symmetry_space_group_name_H-M 'P -1'
_atom_sites_solution_hydrogens geom
_audit_creation_date 2014-12-18
_audit_creation_method
;
Olex2 1.2-beta
(compiled 2014.10.22 svn.r3046 for OlexSys, GUI svn.r4928)
;
_audit_update_record
;
2015-02-03 deposited with the CCDC.
2016-05-30 downloaded from the CCDC.
;
_cell_angle_alpha 102.339(3)
_cell_angle_beta 92.109(3)
_cell_angle_gamma 100.314(3)
_cell_formula_units_Z 2
_cell_length_a 9.918(2)
_cell_length_b 12.032(3)
_cell_length_c 17.307(4)
_cell_measurement_reflns_used 9948
_cell_measurement_temperature 110.15
_cell_measurement_theta_max 27.454
_cell_measurement_theta_min 2.334
_cell_volume 1978.9(8)
_computing_cell_refinement 'SAINT v8.34A (Bruker, 2013)'
_computing_data_reduction 'SAINT v8.34A (Bruker, 2013)'
_computing_molecular_graphics 'Olex2 (Dolomanov et al., 2009)'
_computing_publication_material 'Olex2 (Dolomanov et al., 2009)'
_computing_structure_refinement 'XL (Sheldrick, 2008)'
_diffrn_ambient_temperature 110.15
_diffrn_measured_fraction_theta_full 0.995
_diffrn_measured_fraction_theta_max 0.980
_diffrn_measurement_device_type 'Bruker APEX-II CCD'
_diffrn_measurement_method '\f and \w scans'
_diffrn_radiation_type MoK\a
_diffrn_radiation_wavelength 0.71073
_diffrn_reflns_av_R_equivalents 0.0607
_diffrn_reflns_av_unetI/netI 0.0670
_diffrn_reflns_Laue_measured_fraction_full 0.995
_diffrn_reflns_Laue_measured_fraction_max 0.980
_diffrn_reflns_limit_h_max 12
_diffrn_reflns_limit_h_min -12
_diffrn_reflns_limit_k_max 15
_diffrn_reflns_limit_k_min -15
_diffrn_reflns_limit_l_max 22
_diffrn_reflns_limit_l_min -22
_diffrn_reflns_number 22817
_diffrn_reflns_point_group_measured_fraction_full 0.995
_diffrn_reflns_point_group_measured_fraction_max 0.980
_diffrn_reflns_theta_full 25.242
_diffrn_reflns_theta_max 27.488
_diffrn_reflns_theta_min 1.765
_diffrn_standards_number 0
_exptl_absorpt_coefficient_mu 0.135
_exptl_absorpt_correction_T_max 0.7456
_exptl_absorpt_correction_T_min 0.4340
_exptl_absorpt_correction_type multi-scan
_exptl_absorpt_process_details
;
SADABS-2014/3 (Bruker,2014) was used for absorption correction.
wR2(int) was 0.1515 before and 0.0759 after correction.
The Ratio of minimum to maximum transmission is 0.5821.
The \l/2 correction factor is Not present.
;
_exptl_crystal_colour colourless
_exptl_crystal_colour_primary colourless
_exptl_crystal_density_diffrn 1.270
_exptl_crystal_description block
_exptl_crystal_F_000 792
_exptl_crystal_size_max 0.54
_exptl_crystal_size_mid 0.53
_exptl_crystal_size_min 0.5
_refine_diff_density_max 0.554
_refine_diff_density_min -0.485
_refine_diff_density_rms 0.069
_refine_ls_extinction_method none
_refine_ls_goodness_of_fit_ref 1.029
_refine_ls_hydrogen_treatment constr
_refine_ls_matrix_type full
_refine_ls_number_parameters 505
_refine_ls_number_reflns 8908
_refine_ls_number_restraints 0
_refine_ls_restrained_S_all 1.029
_refine_ls_R_factor_all 0.0602
_refine_ls_R_factor_gt 0.0474
_refine_ls_shift/su_max 0.001
_refine_ls_shift/su_mean 0.000
_refine_ls_structure_factor_coef Fsqd
_refine_ls_weighting_details 'w=1/[\s^2^(Fo^2^)+(0.0571P)^2^+0.7957P] where P=(Fo^2^+2Fc^2^)/3'
_refine_ls_weighting_scheme calc
_refine_ls_wR_factor_gt 0.1215
_refine_ls_wR_factor_ref 0.1325
_reflns_Friedel_coverage 0.000
_reflns_number_gt 7204
_reflns_number_total 8908
_reflns_threshold_expression 'I > 2\s(I)'
_cod_data_source_file c6ra02080a2.cif
_cod_data_source_block gp46
_cod_database_code 7225391
_shelxl_version_number 2014-3
_shelx_space_group_comment
;
The symmetry employed for this shelxl refinement is uniquely defined
by the following loop, which should always be used as a source of
symmetry information in preference to the above space-group names.
They are only intended as comments.
;
_shelx_estimated_absorpt_t_max 0.935
_shelx_estimated_absorpt_t_min 0.931
_olex2_refinement_description
;
1. Fixed Uiso
 At 1.2 times of:
  All C(H) groups
2.a Aromatic/amide H refined with riding coordinates:
 C24A(H24A), C2(H2), C12A(H12A), C23A(H23A), C2A(H2A), C11A(H11A), C20A(H20A),
 C14A(H14A), C5A(H5A), C21A(H21A), C18A(H18A), C3A(H3A), C24(H24), C22A(H22A),
 C8A(H8A), C20(H20), C5(H5), C3(H3), C17A(H17A), C18(H18), C14(H14), C10A(H10A),
  C4(H4), C15A(H15A), C12(H12), C8(H8), C9A(H9A), C4A(H4A), C16A(H16A),
 C23(H23), C17(H17), C21(H21), C15(H15), C16(H16), C11(H11), C10(H10), C9(H9),
 C22(H22)
;
_olex2_submission_special_instructions 'No special instructions were received'

loop_
_space_group_symop_operation_xyz
'x, y, z'
'-x, -y, -z'

loop_
_atom_site_label
_atom_site_type_symbol
_atom_site_fract_x
_atom_site_fract_y
_atom_site_fract_z
_atom_site_U_iso_or_equiv
_atom_site_adp_type
_atom_site_occupancy
_atom_site_site_symmetry_order
_atom_site_calc_flag
_atom_site_refinement_flags_posn
Si1A Si 0.04082(4) 0.15385(4) 0.47188(3) 0.01451(11) Uani 1 1 d .
Si1 Si 0.11829(5) 0.38471(4) 0.97145(3) 0.01519(11) Uani 1 1 d .
O2A O 0.17187(11) 0.10571(9) 0.50347(7) 0.0165(2) Uani 1 1 d .
O1A O 0.08936(12) -0.04969(10) 0.56314(7) 0.0184(3) Uani 1 1 d .
O1 O 0.03045(12) 0.66119(10) 0.99672(7) 0.0187(3) Uani 1 1 d .
O2 O 0.11363(12) 0.49554(10) 0.93190(7) 0.0195(3) Uani 1 1 d .
C19 C 0.15301(18) 0.26379(14) 0.89443(10) 0.0182(3) Uani 1 1 d .
C7A C 0.44212(17) 0.24229(15) 0.60361(10) 0.0192(3) Uani 1 1 d .
C19A C 0.09656(17) 0.21735(13) 0.38725(9) 0.0159(3) Uani 1 1 d .
C24A C 0.00348(18) 0.20998(14) 0.32300(10) 0.0187(3) Uani 1 1 d .
H24A H -0.0906 0.1773 0.3249 0.022 Uiso 1 1 calc R
C1 C 0.20589(16) 0.68361(14) 0.89397(10) 0.0165(3) Uani 1 1 d .
C6A C 0.45531(17) 0.12132(15) 0.60446(9) 0.0184(3) Uani 1 1 d .
C2 C 0.21720(17) 0.62643(15) 0.81522(10) 0.0195(3) Uani 1 1 d .
H2 H 0.1791 0.5461 0.7984 0.023 Uiso 1 1 calc R
C12A C 0.32868(18) 0.28723(15) 0.63207(10) 0.0202(4) Uani 1 1 d .
H12A H 0.2592 0.2403 0.6536 0.024 Uiso 1 1 calc R
C23A C 0.04598(18) 0.24966(15) 0.25614(10) 0.0208(4) Uani 1 1 d .
H23A H -0.0188 0.2437 0.2129 0.025 Uiso 1 1 calc R
C13 C 0.25219(17) 0.42969(14) 1.05577(10) 0.0188(3) Uani 1 1 d .
C13A C -0.01391(16) 0.25620(14) 0.55596(10) 0.0170(3) Uani 1 1 d .
C1A C 0.34415(17) 0.02686(14) 0.58252(9) 0.0165(3) Uani 1 1 d .
C6 C 0.26702(18) 0.80227(15) 0.91774(10) 0.0197(3) Uani 1 1 d .
C7 C 0.27017(19) 0.87098(15) 1.00073(10) 0.0219(4) Uani 1 1 d .
C2A C 0.36760(18) -0.08296(15) 0.58788(10) 0.0204(4) Uani 1 1 d .
H2A H 0.2931 -0.1472 0.5750 0.025 Uiso 1 1 calc R
C11A C 0.31548(19) 0.39901(15) 0.62948(10) 0.0238(4) Uani 1 1 d .
H11A H 0.2365 0.4277 0.6479 0.029 Uiso 1 1 calc R
C20A C 0.23385(18) 0.26759(14) 0.38301(10) 0.0199(3) Uani 1 1 d .
H20A H 0.2990 0.2749 0.4263 0.024 Uiso 1 1 calc R
C14A C -0.02594(18) 0.22955(15) 0.63078(10) 0.0208(4) Uani 1 1 d .
H14A H -0.0097 0.1567 0.6377 0.025 Uiso 1 1 calc R
C5A C 0.58362(18) 0.10194(17) 0.62914(10) 0.0244(4) Uani 1 1 d .
H5A H 0.6584 0.1657 0.6442 0.029 Uiso 1 1 calc R
C21A C 0.27623(19) 0.30687(15) 0.31641(11) 0.0226(4) Uani 1 1 d .
H21A H 0.3700 0.3403 0.3143 0.027 Uiso 1 1 calc R
C18A C -0.04162(18) 0.36301(15) 0.54757(11) 0.0218(4) Uani 1 1 d .
H18A H -0.0355 0.3830 0.4974 0.026 Uiso 1 1 calc R
C3A C 0.49557(19) -0.10098(17) 0.61137(10) 0.0250(4) Uani 1 1 d .
H3A H 0.5086 -0.1767 0.6132 0.030 Uiso 1 1 calc R
C24 C 0.27876(19) 0.27231(16) 0.85968(11) 0.0241(4) Uani 1 1 d .
H24 H 0.3457 0.3417 0.8753 0.029 Uiso 1 1 calc R
C22A C 0.18183(19) 0.29745(14) 0.25281(10) 0.0215(4) Uani 1 1 d .
H22A H 0.2111 0.3240 0.2071 0.026 Uiso 1 1 calc R
C8A C 0.54556(19) 0.31489(16) 0.57535(11) 0.0249(4) Uani 1 1 d .
H8A H 0.6249 0.2869 0.5569 0.030 Uiso 1 1 calc R
C20 C 0.0563(2) 0.16147(15) 0.86948(11) 0.0255(4) Uani 1 1 d .
H20 H -0.0294 0.1536 0.8925 0.031 Uiso 1 1 calc R
C5 C 0.3340(2) 0.85865(16) 0.86326(11) 0.0250(4) Uani 1 1 d .
H5 H 0.3757 0.9383 0.8796 0.030 Uiso 1 1 calc R
C3 C 0.28239(19) 0.68401(16) 0.76142(10) 0.0236(4) Uani 1 1 d .
H3 H 0.2869 0.6437 0.7083 0.028 Uiso 1 1 calc R
C17A C -0.0782(2) 0.44091(16) 0.61173(12) 0.0269(4) Uani 1 1 d .
H17A H -0.0974 0.5129 0.6049 0.032 Uiso 1 1 calc R
C18 C 0.34855(19) 0.36016(17) 1.06361(11) 0.0247(4) Uani 1 1 d .
H18 H 0.3454 0.2901 1.0252 0.030 Uiso 1 1 calc R
C14 C 0.25980(19) 0.53228(16) 1.11361(10) 0.0242(4) Uani 1 1 d .
H14 H 0.1952 0.5808 1.1098 0.029 Uiso 1 1 calc R
C10A C 0.4179(2) 0.46882(16) 0.59990(11) 0.0277(4) Uani 1 1 d .
H10A H 0.4089 0.5453 0.5974 0.033 Uiso 1 1 calc R
C4 C 0.3408(2) 0.80027(16) 0.78558(11) 0.0256(4) Uani 1 1 d .
H4 H 0.3855 0.8402 0.7490 0.031 Uiso 1 1 calc R
C15A C -0.06102(19) 0.30724(16) 0.69495(11) 0.0252(4) Uani 1 1 d .
H15A H -0.0675 0.2879 0.7453 0.030 Uiso 1 1 calc R
C12 C 0.32057(19) 0.83370(16) 1.06476(11) 0.0256(4) Uani 1 1 d .
H12 H 0.3484 0.7607 1.0562 0.031 Uiso 1 1 calc R
C8 C 0.2296(2) 0.97845(16) 1.01498(12) 0.0313(4) Uani 1 1 d .
H8 H 0.1947 1.0054 0.9720 0.038 Uiso 1 1 calc R
C9A C 0.5333(2) 0.42715(16) 0.57408(11) 0.0283(4) Uani 1 1 d .
H9A H 0.6047 0.4760 0.5553 0.034 Uiso 1 1 calc R
C4A C 0.60387(19) -0.00808(18) 0.63211(10) 0.0269(4) Uani 1 1 d .
H4A H 0.6920 -0.0195 0.6484 0.032 Uiso 1 1 calc R
C16A C -0.08660(19) 0.41336(16) 0.68519(11) 0.0272(4) Uani 1 1 d .
H16A H -0.1099 0.4670 0.7290 0.033 Uiso 1 1 calc R
C23 C 0.3068(2) 0.18106(17) 0.80284(11) 0.0280(4) Uani 1 1 d .
H23 H 0.3932 0.1875 0.7805 0.034 Uiso 1 1 calc R
C17 C 0.4488(2) 0.39178(19) 1.12659(12) 0.0320(4) Uani 1 1 d .
H17 H 0.5133 0.3434 1.1311 0.038 Uiso 1 1 calc R
C21 C 0.0837(2) 0.07083(17) 0.81138(12) 0.0345(5) Uani 1 1 d .
H21 H 0.0163 0.0021 0.7942 0.041 Uiso 1 1 calc R
C15 C 0.3604(2) 0.56392(17) 1.17636(11) 0.0304(4) Uani 1 1 d .
H15 H 0.3645 0.6339 1.2150 0.036 Uiso 1 1 calc R
B1A B 0.19578(19) 0.03003(15) 0.54825(10) 0.0150(4) Uani 1 1 d .
C16 C 0.4548(2) 0.49378(19) 1.18272(11) 0.0325(5) Uani 1 1 d .
H16 H 0.5237 0.5157 1.2256 0.039 Uiso 1 1 calc R
C11 C 0.3308(2) 0.90204(19) 1.14128(12) 0.0324(4) Uani 1 1 d .
H11 H 0.3658 0.8757 1.1845 0.039 Uiso 1 1 calc R
C10 C 0.2901(2) 1.00818(18) 1.15472(12) 0.0353(5) Uani 1 1 d .
H10 H 0.2967 1.0546 1.2070 0.042 Uiso 1 1 calc R
C9 C 0.2399(2) 1.04616(17) 1.09153(13) 0.0366(5) Uani 1 1 d .
H9 H 0.2123 1.1192 1.1005 0.044 Uiso 1 1 calc R
B1 B 0.11487(19) 0.61183(16) 0.94532(11) 0.0159(4) Uani 1 1 d .
C22 C 0.2091(2) 0.08066(17) 0.77861(11) 0.0321(5) Uani 1 1 d .
H22 H 0.2281 0.0183 0.7394 0.039 Uiso 1 1 calc R

loop_
_atom_site_aniso_label
_atom_site_aniso_U_11
_atom_site_aniso_U_22
_atom_site_aniso_U_33
_atom_site_aniso_U_23
_atom_site_aniso_U_13
_atom_site_aniso_U_12
Si1A 0.0172(2) 0.0117(2) 0.0150(2) 0.00388(17) -0.00082(17) 0.00317(17)
Si1 0.0183(2) 0.0126(2) 0.0152(2) 0.00281(17) 0.00243(17) 0.00457(17)
O2A 0.0174(6) 0.0154(5) 0.0173(6) 0.0054(5) -0.0010(4) 0.0033(4)
O1A 0.0200(6) 0.0153(6) 0.0197(6) 0.0053(5) -0.0018(5) 0.0014(5)
O1 0.0202(6) 0.0147(6) 0.0203(6) 0.0023(5) 0.0033(5) 0.0028(5)
O2 0.0253(6) 0.0158(6) 0.0185(6) 0.0045(5) 0.0037(5) 0.0058(5)
C19 0.0238(9) 0.0161(8) 0.0168(8) 0.0041(6) 0.0022(6) 0.0085(7)
C7A 0.0204(8) 0.0197(8) 0.0136(7) 0.0002(6) -0.0042(6) -0.0007(7)
C19A 0.0219(8) 0.0105(7) 0.0158(8) 0.0023(6) 0.0012(6) 0.0055(6)
C24A 0.0201(8) 0.0169(8) 0.0198(8) 0.0049(6) 0.0003(6) 0.0047(7)
C1 0.0164(8) 0.0167(8) 0.0182(8) 0.0053(6) 0.0010(6) 0.0066(6)
C6A 0.0193(8) 0.0244(9) 0.0118(7) 0.0036(6) 0.0021(6) 0.0054(7)
C2 0.0202(8) 0.0196(8) 0.0201(8) 0.0043(7) 0.0007(6) 0.0079(7)
C12A 0.0201(8) 0.0203(8) 0.0169(8) 0.0005(7) -0.0040(6) 0.0007(7)
C23A 0.0268(9) 0.0191(8) 0.0174(8) 0.0058(7) -0.0015(7) 0.0057(7)
C13 0.0199(8) 0.0194(8) 0.0175(8) 0.0069(7) 0.0033(6) 0.0013(7)
C13A 0.0154(8) 0.0151(8) 0.0190(8) 0.0023(6) -0.0005(6) 0.0015(6)
C1A 0.0203(8) 0.0201(8) 0.0105(7) 0.0042(6) 0.0017(6) 0.0064(7)
C6 0.0222(9) 0.0194(8) 0.0188(8) 0.0058(7) 0.0012(7) 0.0058(7)
C7 0.0253(9) 0.0172(8) 0.0211(8) 0.0041(7) 0.0035(7) -0.0015(7)
C2A 0.0251(9) 0.0223(9) 0.0167(8) 0.0071(7) 0.0038(7) 0.0082(7)
C11A 0.0262(9) 0.0209(9) 0.0206(8) -0.0028(7) -0.0030(7) 0.0046(7)
C20A 0.0221(9) 0.0163(8) 0.0201(8) 0.0022(6) -0.0016(6) 0.0040(7)
C14A 0.0220(9) 0.0194(8) 0.0222(9) 0.0063(7) 0.0020(7) 0.0055(7)
C5A 0.0189(9) 0.0341(10) 0.0192(8) 0.0048(7) 0.0010(7) 0.0037(7)
C21A 0.0229(9) 0.0184(8) 0.0251(9) 0.0041(7) 0.0037(7) 0.0012(7)
C18A 0.0235(9) 0.0191(8) 0.0243(9) 0.0066(7) 0.0034(7) 0.0053(7)
C3A 0.0320(10) 0.0316(10) 0.0195(8) 0.0112(7) 0.0081(7) 0.0190(8)
C24 0.0271(9) 0.0236(9) 0.0223(9) 0.0050(7) 0.0045(7) 0.0065(7)
C22A 0.0325(10) 0.0150(8) 0.0187(8) 0.0060(7) 0.0058(7) 0.0059(7)
C8A 0.0240(9) 0.0247(9) 0.0215(9) 0.0000(7) 0.0026(7) -0.0014(7)
C20 0.0307(10) 0.0193(9) 0.0250(9) 0.0005(7) 0.0063(7) 0.0053(7)
C5 0.0318(10) 0.0182(8) 0.0257(9) 0.0078(7) 0.0056(7) 0.0025(7)
C3 0.0277(10) 0.0291(9) 0.0170(8) 0.0067(7) 0.0049(7) 0.0113(8)
C17A 0.0301(10) 0.0174(8) 0.0338(10) 0.0040(8) 0.0060(8) 0.0079(7)
C18 0.0238(9) 0.0285(9) 0.0239(9) 0.0086(7) 0.0040(7) 0.0066(7)
C14 0.0264(9) 0.0233(9) 0.0210(9) 0.0032(7) 0.0000(7) 0.0025(7)
C10A 0.0394(11) 0.0165(8) 0.0241(9) 0.0005(7) -0.0010(8) 0.0022(8)
C4 0.0300(10) 0.0271(9) 0.0239(9) 0.0130(8) 0.0083(7) 0.0068(8)
C15A 0.0265(10) 0.0289(10) 0.0196(9) 0.0053(7) 0.0039(7) 0.0038(8)
C12 0.0261(9) 0.0255(9) 0.0238(9) 0.0057(7) -0.0006(7) 0.0017(8)
C8 0.0502(13) 0.0193(9) 0.0257(10) 0.0081(8) 0.0072(9) 0.0055(9)
C9A 0.0323(10) 0.0218(9) 0.0256(9) 0.0028(7) 0.0024(8) -0.0057(8)
C4A 0.0219(9) 0.0463(12) 0.0179(8) 0.0099(8) 0.0028(7) 0.0175(8)
C16A 0.0272(10) 0.0240(9) 0.0281(10) -0.0014(8) 0.0068(8) 0.0068(8)
C23 0.0325(10) 0.0335(10) 0.0225(9) 0.0070(8) 0.0098(8) 0.0155(8)
C17 0.0231(10) 0.0467(12) 0.0314(10) 0.0176(9) 0.0003(8) 0.0096(9)
C21 0.0478(13) 0.0177(9) 0.0331(11) -0.0025(8) 0.0075(9) 0.0026(9)
C15 0.0334(11) 0.0297(10) 0.0220(9) 0.0030(8) 0.0000(8) -0.0060(8)
B1A 0.0198(9) 0.0116(8) 0.0130(8) 0.0003(7) 0.0010(7) 0.0046(7)
C16 0.0250(10) 0.0470(12) 0.0228(9) 0.0134(9) -0.0054(8) -0.0058(9)
C11 0.0323(11) 0.0393(11) 0.0218(9) 0.0046(8) -0.0032(8) 0.0003(9)
C10 0.0421(12) 0.0300(10) 0.0231(10) -0.0052(8) 0.0039(8) -0.0080(9)
C9 0.0563(14) 0.0170(9) 0.0333(11) 0.0015(8) 0.0126(10) 0.0019(9)
B1 0.0170(9) 0.0152(8) 0.0148(8) 0.0029(7) -0.0027(7) 0.0030(7)
C22 0.0525(13) 0.0241(10) 0.0230(9) 0.0021(8) 0.0113(9) 0.0178(9)

loop_
_atom_type_symbol
_atom_type_description
_atom_type_scat_dispersion_real
_atom_type_scat_dispersion_imag
_atom_type_scat_source
C C 0.0033 0.0016 'International Tables Vol C Tables 4.2.6.8 and 6.1.1.4'
H H 0.0000 0.0000 'International Tables Vol C Tables 4.2.6.8 and 6.1.1.4'
B B 0.0013 0.0007 'International Tables Vol C Tables 4.2.6.8 and 6.1.1.4'
O O 0.0106 0.0060 'International Tables Vol C Tables 4.2.6.8 and 6.1.1.4'
Si Si 0.0817 0.0704 'International Tables Vol C Tables 4.2.6.8 and 6.1.1.4'

loop_
_geom_angle_atom_site_label_1
_geom_angle_atom_site_label_2
_geom_angle_atom_site_label_3
_geom_angle
_geom_angle_site_symmetry_1
_geom_angle_site_symmetry_3
O2A Si1A C19A 106.45(7) . .
O2A Si1A C13A 108.96(7) . .
O1A Si1A O2A 112.07(6) 2_556 .
O1A Si1A C19A 106.08(7) 2_556 .
O1A Si1A C13A 108.42(7) 2_556 .
C19A Si1A C13A 114.91(7) . .
O1 Si1 C19 106.44(7) 2_567 .
O1 Si1 C13 109.57(7) 2_567 .
O2 Si1 O1 111.34(6) . 2_567
O2 Si1 C19 108.72(7) . .
O2 Si1 C13 108.32(7) . .
C19 Si1 C13 112.47(8) . .
B1A O2A Si1A 138.08(12) . .
B1A O1A Si1A 148.06(11) . 2_556
B1 O1 Si1 134.83(12) . 2_567
B1 O2 Si1 146.33(11) . .
C24 C19 Si1 120.53(13) . .
C20 C19 Si1 121.36(13) . .
C20 C19 C24 118.11(16) . .
C12A C7A C6A 121.47(15) . .
C12A C7A C8A 118.17(16) . .
C8A C7A C6A 120.35(16) . .
C24A C19A Si1A 120.55(13) . .
C24A C19A C20A 117.84(15) . .
C20A C19A Si1A 121.50(12) . .
C19A C24A H24A 119.4 . .
C23A C24A C19A 121.26(16) . .
C23A C24A H24A 119.4 . .
C2 C1 C6 117.69(15) . .
C2 C1 B1 116.41(15) . .
C6 C1 B1 125.67(15) . .
C1A C6A C7A 122.65(15) . .
C5A C6A C7A 118.03(16) . .
C5A C6A C1A 119.31(16) . .
C1 C2 H2 119.1 . .
C3 C2 C1 121.89(16) . .
C3 C2 H2 119.1 . .
C7A C12A H12A 119.4 . .
C11A C12A C7A 121.19(17) . .
C11A C12A H12A 119.4 . .
C24A C23A H23A 120.0 . .
C22A C23A C24A 119.93(16) . .
C22A C23A H23A 120.0 . .
C18 C13 Si1 120.23(13) . .
C18 C13 C14 117.89(16) . .
C14 C13 Si1 121.88(13) . .
C14A C13A Si1A 120.90(13) . .
C18A C13A Si1A 121.47(13) . .
C18A C13A C14A 117.61(15) . .
C6A C1A B1A 126.66(15) . .
C2A C1A C6A 117.68(15) . .
C2A C1A B1A 115.60(15) . .
C1 C6 C7 123.02(15) . .
C5 C6 C1 119.76(16) . .
C5 C6 C7 117.14(15) . .
C12 C7 C6 121.35(16) . .
C12 C7 C8 118.51(17) . .
C8 C7 C6 120.03(16) . .
C1A C2A H2A 118.8 . .
C3A C2A C1A 122.32(17) . .
C3A C2A H2A 118.8 . .
C12A C11A H11A 120.2 . .
C10A C11A C12A 119.69(17) . .
C10A C11A H11A 120.2 . .
C19A C20A H20A 119.5 . .
C21A C20A C19A 120.91(16) . .
C21A C20A H20A 119.5 . .
C13A C14A H14A 119.2 . .
C15A C14A C13A 121.52(16) . .
C15A C14A H14A 119.2 . .
C6A C5A H5A 119.3 . .
C4A C5A C6A 121.48(17) . .
C4A C5A H5A 119.3 . .
C20A C21A H21A 119.9 . .
C20A C21A C22A 120.17(17) . .
C22A C21A H21A 119.9 . .
C13A C18A H18A 119.5 . .
C17A C18A C13A 121.06(17) . .
C17A C18A H18A 119.5 . .
C2A C3A H3A 120.3 . .
C4A C3A C2A 119.50(17) . .
C4A C3A H3A 120.3 . .
C19 C24 H24 119.5 . .
C23 C24 C19 120.93(17) . .
C23 C24 H24 119.5 . .
C23A C22A C21A 119.89(16) . .
C23A C22A H22A 120.1 . .
C21A C22A H22A 120.1 . .
C7A C8A H8A 119.8 . .
C9A C8A C7A 120.50(17) . .
C9A C8A H8A 119.8 . .
C19 C20 H20 119.6 . .
C21 C20 C19 120.83(18) . .
C21 C20 H20 119.6 . .
C6 C5 H5 119.5 . .
C4 C5 C6 121.06(17) . .
C4 C5 H5 119.5 . .
C2 C3 H3 120.2 . .
C4 C3 C2 119.59(16) . .
C4 C3 H3 120.2 . .
C18A C17A H17A 120.0 . .
C16A C17A C18A 120.09(17) . .
C16A C17A H17A 120.0 . .
C13 C18 H18 119.4 . .
C17 C18 C13 121.13(18) . .
C17 C18 H18 119.4 . .
C13 C14 H14 119.6 . .
C15 C14 C13 120.89(18) . .
C15 C14 H14 119.6 . .
C11A C10A H10A 120.1 . .
C9A C10A C11A 119.90(18) . .
C9A C10A H10A 120.1 . .
C5 C4 H4 120.0 . .
C3 C4 C5 119.98(17) . .
C3 C4 H4 120.0 . .
C14A C15A H15A 120.2 . .
C16A C15A C14A 119.68(17) . .
C16A C15A H15A 120.2 . .
C7 C12 H12 119.6 . .
C7 C12 C11 120.72(18) . .
C11 C12 H12 119.6 . .
C7 C8 H8 119.8 . .
C9 C8 C7 120.46(19) . .
C9 C8 H8 119.8 . .
C8A C9A H9A 119.8 . .
C10A C9A C8A 120.49(18) . .
C10A C9A H9A 119.8 . .
C5A C4A H4A 120.2 . .
C3A C4A C5A 119.70(16) . .
C3A C4A H4A 120.2 . .
C17A C16A C15A 120.03(17) . .
C17A C16A H16A 120.0 . .
C15A C16A H16A 120.0 . .
C24 C23 H23 120.0 . .
C22 C23 C24 119.98(18) . .
C22 C23 H23 120.0 . .
C18 C17 H17 120.0 . .
C16 C17 C18 119.95(19) . .
C16 C17 H17 120.0 . .
C20 C21 H21 120.0 . .
C22 C21 C20 120.03(19) . .
C22 C21 H21 120.0 . .
C14 C15 H15 119.9 . .
C16 C15 C14 120.14(18) . .
C16 C15 H15 119.9 . .
O2A B1A O1A 119.99(15) . .
O2A B1A C1A 122.73(15) . .
O1A B1A C1A 117.25(14) . .
C17 C16 C15 120.01(18) . .
C17 C16 H16 120.0 . .
C15 C16 H16 120.0 . .
C12 C11 H11 119.9 . .
C10 C11 C12 120.29(19) . .
C10 C11 H11 119.9 . .
C11 C10 H10 120.2 . .
C9 C10 C11 119.50(18) . .
C9 C10 H10 120.2 . .
C8 C9 H9 119.7 . .
C10 C9 C8 120.52(19) . .
C10 C9 H9 119.7 . .
O1 B1 O2 120.63(16) . .
O1 B1 C1 121.28(15) . .
O2 B1 C1 117.85(15) . .
C23 C22 C21 120.09(17) . .
C23 C22 H22 120.0 . .
C21 C22 H22 120.0 . .

loop_
_geom_bond_atom_site_label_1
_geom_bond_atom_site_label_2
_geom_bond_distance
_geom_bond_site_symmetry_2
Si1A O2A 1.6359(12) .
Si1A O1A 1.6259(12) 2_556
Si1A C19A 1.8497(17) .
Si1A C13A 1.8601(17) .
Si1 O1 1.6379(13) 2_567
Si1 O2 1.6306(13) .
Si1 C19 1.8429(17) .
Si1 C13 1.8571(18) .
O2A B1A 1.361(2) .
O1A Si1A 1.6258(12) 2_556
O1A B1A 1.365(2) .
O1 Si1 1.6378(13) 2_567
O1 B1 1.361(2) .
O2 B1 1.366(2) .
C19 C24 1.401(2) .
C19 C20 1.393(3) .
C7A C6A 1.488(2) .
C7A C12A 1.395(2) .
C7A C8A 1.398(3) .
C19A C24A 1.396(2) .
C19A C20A 1.399(2) .
C24A H24A 0.9500 .
C24A C23A 1.394(2) .
C1 C2 1.408(2) .
C1 C6 1.413(2) .
C1 B1 1.568(2) .
C6A C1A 1.410(2) .
C6A C5A 1.402(2) .
C2 H2 0.9500 .
C2 C3 1.387(3) .
C12A H12A 0.9500 .
C12A C11A 1.384(2) .
C23A H23A 0.9500 .
C23A C22A 1.375(3) .
C13 C18 1.399(2) .
C13 C14 1.402(2) .
C13A C14A 1.403(2) .
C13A C18A 1.397(2) .
C1A C2A 1.403(2) .
C1A B1A 1.576(2) .
C6 C7 1.493(2) .
C6 C5 1.396(2) .
C7 C12 1.390(3) .
C7 C8 1.397(3) .
C2A H2A 0.9500 .
C2A C3A 1.386(2) .
C11A H11A 0.9500 .
C11A C10A 1.384(3) .
C20A H20A 0.9500 .
C20A C21A 1.388(2) .
C14A H14A 0.9500 .
C14A C15A 1.389(2) .
C5A H5A 0.9500 .
C5A C4A 1.385(3) .
C21A H21A 0.9500 .
C21A C22A 1.391(3) .
C18A H18A 0.9500 .
C18A C17A 1.396(2) .
C3A H3A 0.9500 .
C3A C4A 1.379(3) .
C24 H24 0.9500 .
C24 C23 1.385(3) .
C22A H22A 0.9500 .
C8A H8A 0.9500 .
C8A C9A 1.382(3) .
C20 H20 0.9500 .
C20 C21 1.390(3) .
C5 H5 0.9500 .
C5 C4 1.387(3) .
C3 H3 0.9500 .
C3 C4 1.382(3) .
C17A H17A 0.9500 .
C17A C16A 1.382(3) .
C18 H18 0.9500 .
C18 C17 1.389(3) .
C14 H14 0.9500 .
C14 C15 1.388(3) .
C10A H10A 0.9500 .
C10A C9A 1.381(3) .
C4 H4 0.9500 .
C15A H15A 0.9500 .
C15A C16A 1.389(3) .
C12 H12 0.9500 .
C12 C11 1.391(3) .
C8 H8 0.9500 .
C8 C9 1.389(3) .
C9A H9A 0.9500 .
C4A H4A 0.9500 .
C16A H16A 0.9500 .
C23 H23 0.9500 .
C23 C22 1.381(3) .
C17 H17 0.9500 .
C17 C16 1.383(3) .
C21 H21 0.9500 .
C21 C22 1.382(3) .
C15 H15 0.9500 .
C15 C16 1.384(3) .
C16 H16 0.9500 .
C11 H11 0.9500 .
C11 C10 1.383(3) .
C10 H10 0.9500 .
C10 C9 1.381(3) .
C9 H9 0.9500 .
C22 H22 0.9500 .

loop_
_geom_torsion_atom_site_label_1
_geom_torsion_atom_site_label_2
_geom_torsion_atom_site_label_3
_geom_torsion_atom_site_label_4
_geom_torsion
_geom_torsion_site_symmetry_1
Si1A O2A B1A O1A 16.5(3) .
Si1A O2A B1A C1A -165.51(12) .
Si1A O1A B1A O2A 53.8(3) 2_556
Si1A O1A B1A C1A -124.32(19) 2_556
Si1A C19A C24A C23A -175.17(12) .
Si1A C19A C20A C21A 175.00(13) .
Si1A C13A C14A C15A 177.23(13) .
Si1A C13A C18A C17A -177.85(14) .
Si1 O1 B1 O2 -26.6(2) 2_567
Si1 O1 B1 C1 147.57(13) 2_567
Si1 O2 B1 O1 -48.6(3) .
Si1 O2 B1 C1 137.03(18) .
Si1 C19 C24 C23 178.76(14) .
Si1 C19 C20 C21 -179.95(15) .
Si1 C13 C18 C17 -179.47(15) .
Si1 C13 C14 C15 179.70(14) .
O2A Si1A C19A C24A 145.68(13) .
O2A Si1A C19A C20A -30.33(14) .
O2A Si1A C13A C14A -44.79(15) .
O2A Si1A C13A C18A 133.83(14) .
O1A Si1A O2A B1A -45.61(18) 2_556
O1A Si1A C19A C24A 26.15(14) 2_556
O1A Si1A C19A C20A -149.86(13) 2_556
O1A Si1A C13A C14A 77.43(15) 2_556
O1A Si1A C13A C18A -103.95(14) 2_556
O1 Si1 O2 B1 77.0(2) 2_567
O1 Si1 C19 C24 -174.80(13) 2_567
O1 Si1 C19 C20 4.73(16) 2_567
O1 Si1 C13 C18 105.89(14) 2_567
O1 Si1 C13 C14 -73.44(16) 2_567
O2 Si1 C19 C24 65.16(15) .
O2 Si1 C19 C20 -115.32(15) .
O2 Si1 C13 C18 -132.47(14) .
O2 Si1 C13 C14 48.20(16) .
C19 Si1 O2 B1 -166.1(2) .
C19 Si1 C13 C18 -12.29(17) .
C19 Si1 C13 C14 168.39(14) .
C19 C24 C23 C22 1.2(3) .
C19 C20 C21 C22 1.2(3) .
C7A C6A C1A C2A -178.13(15) .
C7A C6A C1A B1A 5.0(2) .
C7A C6A C5A C4A 179.53(16) .
C7A C12A C11A C10A -1.6(3) .
C7A C8A C9A C10A -0.7(3) .
C19A Si1A O2A B1A -161.17(16) .
C19A Si1A C13A C14A -164.11(13) .
C19A Si1A C13A C18A 14.51(17) .
C19A C24A C23A C22A -0.2(3) .
C19A C20A C21A C22A 0.5(3) .
C24A C19A C20A C21A -1.1(2) .
C24A C23A C22A C21A -0.5(3) .
C1 C2 C3 C4 1.4(3) .
C1 C6 C7 C12 52.9(3) .
C1 C6 C7 C8 -130.96(19) .
C1 C6 C5 C4 0.6(3) .
C6A C7A C12A C11A -178.52(15) .
C6A C7A C8A C9A 179.65(16) .
C6A C1A C2A C3A -2.0(2) .
C6A C1A B1A O2A 30.5(2) .
C6A C1A B1A O1A -151.50(16) .
C6A C5A C4A C3A -0.8(3) .
C2 C1 C6 C7 -176.01(15) .
C2 C1 C6 C5 0.8(2) .
C2 C1 B1 O1 -140.37(16) .
C2 C1 B1 O2 34.0(2) .
C2 C3 C4 C5 0.1(3) .
C12A C7A C6A C1A 42.7(2) .
C12A C7A C6A C5A -136.51(17) .
C12A C7A C8A C9A -1.5(3) .
C12A C11A C10A C9A -0.8(3) .
C13 Si1 O2 B1 -43.6(2) .
C13 Si1 C19 C24 -54.80(16) .
C13 Si1 C19 C20 124.73(15) .
C13 C18 C17 C16 -0.2(3) .
C13 C14 C15 C16 -0.2(3) .
C13A Si1A O2A B1A 74.37(17) .
C13A Si1A C19A C24A -93.61(14) .
C13A Si1A C19A C20A 90.38(14) .
C13A C14A C15A C16A 0.8(3) .
C13A C18A C17A C16A 0.5(3) .
C1A C6A C5A C4A 0.3(2) .
C1A C2A C3A C4A 1.5(3) .
C6 C1 C2 C3 -1.8(2) .
C6 C1 B1 O1 34.0(2) .
C6 C1 B1 O2 -151.69(16) .
C6 C7 C12 C11 176.01(17) .
C6 C7 C8 C9 -176.13(18) .
C6 C5 C4 C3 -1.0(3) .
C7 C6 C5 C4 177.56(17) .
C7 C12 C11 C10 0.3(3) .
C7 C8 C9 C10 -0.2(3) .
C2A C1A B1A O2A -146.47(16) .
C2A C1A B1A O1A 31.6(2) .
C2A C3A C4A C5A -0.1(3) .
C11A C10A C9A C8A 1.9(3) .
C20A C19A C24A C23A 1.0(2) .
C20A C21A C22A C23A 0.4(3) .
C14A C13A C18A C17A 0.8(3) .
C14A C15A C16A C17A 0.5(3) .
C5A C6A C1A C2A 1.0(2) .
C5A C6A C1A B1A -175.82(15) .
C18A C13A C14A C15A -1.4(3) .
C18A C17A C16A C15A -1.2(3) .
C24 C19 C20 C21 -0.4(3) .
C24 C23 C22 C21 -0.4(3) .
C8A C7A C6A C1A -138.56(17) .
C8A C7A C6A C5A 42.3(2) .
C8A C7A C12A C11A 2.7(2) .
C20 C19 C24 C23 -0.8(3) .
C20 C21 C22 C23 -0.8(3) .
C5 C6 C7 C12 -124.01(19) .
C5 C6 C7 C8 52.1(2) .
C18 C13 C14 C15 0.4(3) .
C18 C17 C16 C15 0.4(3) .
C14 C13 C18 C17 -0.1(3) .
C14 C15 C16 C17 -0.1(3) .
C12 C7 C8 C9 0.1(3) .
C12 C11 C10 C9 -0.3(3) .
C8 C7 C12 C11 -0.2(3) .
B1A C1A C2A C3A 175.22(15) .
C11 C10 C9 C8 0.3(3) .
B1 C1 C2 C3 173.03(15) .
B1 C1 C6 C7 9.7(3) .
B1 C1 C6 C5 -173.46(16) .
